data_7704517
loop_
_publ_author_name
'Suter, Riccardo'
'Wagner, Mona'
'Querci, Lorenzo'
'Conti, Riccardo'
'Benk\>o, Zolt\'an'
'Gr\"utzmacher, Hansj\"org'

_publ_section_title
;
 1,3,4-Azadiphospholides as building blocks for scorpionate and bidentate
 ligands in multinuclear complexes.
;
_journal_issue 24
_journal_name_full 'Dalton transactions (Cambridge, England : 2003)'
_journal_page_first 8201
_journal_page_last 8208
_journal_paper_doi 10.1039/d0dt01864c
_journal_volume 49
_journal_year 2020
_chemical_formula_moiety 'C36 H24 Hf N6 O6 P12, 2(C12 H30 Na O6)'
_chemical_formula_sum 'C60 H84 Hf N6 Na2 O18 P12'
_chemical_formula_weight 1773.44
_chemical_properties_physical ', Air-sensitive,Moisture-sensitive'
_space_group_crystal_system monoclinic
_space_group_IT_number 14
_space_group_name_Hall '-P 2yn'
_space_group_name_H-M_alt 'P 1 21/n 1'
_atom_sites_solution_hydrogens geom
_atom_sites_solution_primary direct
_atom_sites_solution_secondary difmap
_audit_creation_date 2014-10-14
_audit_creation_method
;
Olex2 1.2
(compiled 2016.02.19 svn.r3266 for OlexSys, GUI svn.r5155)
;
_audit_update_record
;
2016-07-19 deposited with the CCDC.	2020-05-27 downloaded from the CCDC.
;
_cell_angle_alpha 90.00
_cell_angle_beta 90.052(3)
_cell_angle_gamma 90.00
_cell_formula_units_Z 2
_cell_length_a 15.9451(3)
_cell_length_b 13.2815(2)
_cell_length_c 18.8611(5)
_cell_measurement_reflns_used 4727
_cell_measurement_temperature 293(2)
_cell_measurement_theta_max 31.5090
_cell_measurement_theta_min 2.9780
_cell_volume 3994.30(14)
_computing_cell_refinement
;
CrysAlisPro, Agilent Technologies,
Version 1.171.36.28 (release 01-02-2013 CrysAlis171 .NET)
(compiled Feb  1 2013,16:14:44)
;
_computing_data_collection
;
CrysAlisPro, Agilent Technologies,
Version 1.171.36.28 (release 01-02-2013 CrysAlis171 .NET)
(compiled Feb  1 2013,16:14:44)
;
_computing_data_reduction
;
CrysAlisPro, Agilent Technologies,
Version 1.171.36.28 (release 01-02-2013 CrysAlis171 .NET)
(compiled Feb  1 2013,16:14:44)
;
_computing_molecular_graphics 'Olex2 (Dolomanov et al., 2009)'
_computing_publication_material 'Olex2 (Dolomanov et al., 2009)'
_computing_structure_refinement 'XL (Sheldrick, 2008)'
_computing_structure_solution 'XS (Sheldrick, 2008)'
_diffrn_ambient_temperature 293(2)
_diffrn_detector_area_resol_mean 16.0839
_diffrn_measured_fraction_theta_full 0.900
_diffrn_measured_fraction_theta_max 0.898
_diffrn_measurement_details
;
#__ type_ start__ end____ width___ exp.time_
  1 omega    2.00   97.00   1.0000   50.0000
omega____ theta____ kappa____ phi______ frames
    -       26.6990   38.0000  -60.0000 95

#__ type_ start__ end____ width___ exp.time_
  2 omega   36.00   68.00   1.0000   50.0000
omega____ theta____ kappa____ phi______ frames
    -       26.6990   57.0000   60.0000 32

#__ type_ start__ end____ width___ exp.time_
  3 omega   13.00   69.00   1.0000   50.0000
omega____ theta____ kappa____ phi______ frames
    -       26.6990  -99.0000  150.0000 56
;
_diffrn_measurement_device_type 'Xcalibur, Sapphire3'
_diffrn_measurement_method '\w scans'
_diffrn_orient_matrix_UB_11 -0.0381881000
_diffrn_orient_matrix_UB_12 0.0039967000
_diffrn_orient_matrix_UB_13 -0.0190894000
_diffrn_orient_matrix_UB_21 -0.0223068000
_diffrn_orient_matrix_UB_22 0.0043596000
_diffrn_orient_matrix_UB_23 0.0323938000
_diffrn_orient_matrix_UB_31 0.0046756000
_diffrn_orient_matrix_UB_32 0.0530723000
_diffrn_orient_matrix_UB_33 -0.0011985000
_diffrn_radiation_monochromator graphite
_diffrn_radiation_type MoK\a
_diffrn_radiation_wavelength 0.71073
_diffrn_reflns_av_R_equivalents 0.0365
_diffrn_reflns_av_unetI/netI 0.0629
_diffrn_reflns_limit_h_max 19
_diffrn_reflns_limit_h_min -19
_diffrn_reflns_limit_k_max 16
_diffrn_reflns_limit_k_min -16
_diffrn_reflns_limit_l_max 23
_diffrn_reflns_limit_l_min -11
_diffrn_reflns_number 13164
_diffrn_reflns_theta_full 26.00
_diffrn_reflns_theta_max 26.37
_diffrn_reflns_theta_min 2.94
_diffrn_source 'Enhance (Mo) X-ray Source'
_exptl_absorpt_coefficient_mu 1.622
_exptl_absorpt_correction_T_max 1.00000
_exptl_absorpt_correction_T_min 0.99154
_exptl_absorpt_correction_type multi-scan
_exptl_absorpt_process_details
;
CrysAlisPro, Agilent Technologies,
Version 1.171.36.28 (release 01-02-2013 CrysAlis171 .NET)
(compiled Feb  1 2013,16:14:44)
Empirical absorption correction using spherical harmonics,
 implemented in SCALE3 ABSPACK scaling algorithm.
;
_exptl_crystal_colour 'clear light yellow'
_exptl_crystal_colour_lustre clear
_exptl_crystal_colour_modifier light
_exptl_crystal_colour_primary yellow
_exptl_crystal_density_diffrn 1.475
_exptl_crystal_density_method 'not measured'
_exptl_crystal_description needle
_exptl_crystal_F_000 1808
_exptl_crystal_recrystallization_method 'Re-crystallisation from solvent: DME/THF'
_exptl_crystal_size_max 0.21
_exptl_crystal_size_mid 0.04
_exptl_crystal_size_min 0.04
_refine_diff_density_max 0.613
_refine_diff_density_min -0.507
_refine_diff_density_rms 0.097
_refine_ls_extinction_method none
_refine_ls_goodness_of_fit_ref 1.032
_refine_ls_hydrogen_treatment constr
_refine_ls_matrix_type full
_refine_ls_number_parameters 454
_refine_ls_number_reflns 7328
_refine_ls_number_restraints 0
_refine_ls_restrained_S_all 1.032
_refine_ls_R_factor_all 0.0569
_refine_ls_R_factor_gt 0.0415
_refine_ls_shift/su_max 0.000
_refine_ls_shift/su_mean 0.000
_refine_ls_structure_factor_coef Fsqd
_refine_ls_weighting_details 'calc w=1/[\s^2^(Fo^2^)+(0.0270P)^2^+0.0000P] where P=(Fo^2^+2Fc^2^)/3'
_refine_ls_weighting_scheme calc
_refine_ls_wR_factor_gt 0.0723
_refine_ls_wR_factor_ref 0.0778
_reflns_number_gt 6042
_reflns_number_total 7328
_reflns_threshold_expression >2sigma(I)
_cod_data_source_file d0dt01864c2.cif
_cod_data_source_block rs3033
_cod_depositor_comments 'Adding full bibliography for 7704506--7704517.cif.'
_cod_original_cell_volume 3994.33(14)
_cod_database_code 7704517
_chemical_oxdiff_formula 'Hf1 P4 O2 N2 C100 H100'
_reflns_odcompleteness_completeness 86.75
_reflns_odcompleteness_iscentric 1
_reflns_odcompleteness_theta 30.44
_olex2_refinement_description
;
1. Fixed Uiso
 At 1.2 times of:
  All C(H) groups, All C(H,H) groups
 At 1.5 times of:
  All C(H,H,H) groups
2.a Secondary CH2 refined with riding coordinates:
 C24(H24A,H24B), C25(H25A,H25B), C20(H20A,H20B), C21(H21A,H21B), C28(H28A,
 H28B), C29(H29A,H29B)
2.b Aromatic/amide H refined with riding coordinates:
 C18(H18), C10(H10), C11(H11), C6(H6), C12(H12), C3(H3), C4(H4), C15(H15),
 C9(H9), C16(H16), C5(H5), C17(H17)
2.c Idealised Me refined as rotating group:
 C23(H23A,H23B,H23C), C22(H22A,H22B,H22C), C27(H27A,H27B,H27C), C19(H19A,H19B,
 H19C), C30(H30A,H30B,H30C), C26(H26A,H26B,H26C)
;
_olex2_submission_special_instructions 'No special instructions were received'

loop_
_space_group_symop_id
_space_group_symop_operation_xyz
1 'x, y, z'
2 '-x+1/2, y+1/2, -z+1/2'
3 '-x, -y, -z'
4 'x-1/2, -y-1/2, z-1/2'

loop_
_atom_site_label
_atom_site_type_symbol
_atom_site_fract_x
_atom_site_fract_y
_atom_site_fract_z
_atom_site_U_iso_or_equiv
_atom_site_adp_type
_atom_site_occupancy
_atom_site_calc_flag
_atom_site_disorder_assembly
_atom_site_disorder_group
_atom_site_site_symmetry_order
_atom_site_refinement_flags_posn
_atom_site_refinement_flags_adp
_atom_site_refinement_flags_occupancy
Hf1 Hf 0.5000 0.5000 0.0000 0.01048(7) Uani 1 d . . 2 S T P
P2 P 0.14407(6) 0.59682(7) -0.05232(6) 0.0180(2) Uani 1 d . . 1 . . .
P1 P 0.27293(6) 0.57755(7) -0.07811(6) 0.0163(2) Uani 1 d . . 1 . . .
P6 P 0.44176(7) 0.83817(7) 0.19777(6) 0.0228(3) Uani 1 d . . 1 . . .
P3 P 0.48151(7) 0.40698(7) 0.20216(6) 0.0214(3) Uani 1 d . . 1 . . .
P5 P 0.40705(7) 0.73076(7) 0.11934(6) 0.0196(3) Uani 1 d . . 1 . . .
P4 P 0.51426(7) 0.29112(8) 0.27475(6) 0.0235(3) Uani 1 d . . 1 . . .
Na8 Na 0.70076(9) 0.40507(10) 0.55044(9) 0.0174(4) Uani 1 d . . 1 . . .
O2 O 0.51895(16) 0.37497(17) 0.06270(15) 0.0147(6) Uani 1 d . . 1 . . .
N3 N 0.56032(19) 0.6996(2) 0.17266(18) 0.0131(7) Uani 1 d . . 1 . . .
O7 O 0.65956(17) 0.24542(19) 0.50764(17) 0.0266(8) Uani 1 d . . 1 . . .
N6 N 0.23692(19) 0.5266(2) 0.05583(18) 0.0125(8) Uani 1 d . . 1 . . .
O5 O 0.67243(17) 0.57346(18) 0.58599(17) 0.0235(7) Uani 1 d . . 1 . . .
C2 C 0.1563(2) 0.5560(2) 0.0345(2) 0.0138(9) Uani 1 d . . 1 . . .
N10 N 0.55856(18) 0.2512(2) 0.14029(18) 0.0112(7) Uani 1 d . . 1 . . .
O6 O 0.56880(16) 0.36184(18) 0.60008(16) 0.0213(7) Uani 1 d . . 1 . . .
C13 C 0.5017(2) 0.6663(2) 0.1242(2) 0.0123(9) Uani 1 d . . 1 . . .
O8 O 0.78236(17) 0.37041(19) 0.65417(17) 0.0242(7) Uani 1 d . . 1 . . .
C7 C 0.5216(2) 0.3448(3) 0.1287(2) 0.0141(9) Uani 1 d . . 1 . . .
C18 C 0.6374(2) 0.6505(3) 0.1819(2) 0.0196(10) Uani 1 d . . 1 . . .
H18 H 0.6493 0.5927 0.1560 0.024 Uiso 1 calc . . 1 R . .
C14 C 0.5396(3) 0.7857(3) 0.2132(2) 0.0177(10) Uani 1 d . . 1 . . .
C10 C 0.6246(3) 0.0621(3) 0.1675(3) 0.0254(11) Uani 1 d . . 1 . . .
H10 H 0.6456 -0.0021 0.1759 0.031 Uiso 1 calc . . 1 R . .
C11 C 0.6262(2) 0.1041(3) 0.0978(2) 0.0211(10) Uani 1 d . . 1 . . .
H11 H 0.6497 0.0675 0.0607 0.025 Uiso 1 calc . . 1 R . .
C6 C 0.2519(2) 0.4931(3) 0.1240(2) 0.0191(9) Uani 1 d . . 1 . . .
H6 H 0.3059 0.4738 0.1370 0.023 Uiso 1 calc . . 1 R . .
C24 C 0.5566(3) 0.2553(3) 0.5977(2) 0.0229(10) Uani 1 d . . 1 . . .
H24A H 0.4992 0.2389 0.6102 0.027 Uiso 1 calc . . 1 R . .
H24B H 0.5937 0.2224 0.6313 0.027 Uiso 1 calc . . 1 R . .
C12 C 0.5943(2) 0.1959(3) 0.0853(2) 0.0180(9) Uani 1 d . . 1 . . .
H12 H 0.5959 0.2227 0.0398 0.022 Uiso 1 calc . . 1 R . .
C3 C 0.0921(2) 0.5504(3) 0.0861(2) 0.0191(10) Uani 1 d . . 1 . . .
H3 H 0.0380 0.5699 0.0738 0.023 Uiso 1 calc . . 1 R . .
C4 C 0.1071(3) 0.5177(3) 0.1527(3) 0.0243(11) Uani 1 d . . 1 . . .
H4 H 0.0639 0.5146 0.1857 0.029 Uiso 1 calc . . 1 R . .
C23 C 0.5417(3) 0.4040(3) 0.6659(2) 0.0276(11) Uani 1 d . . 1 . . .
H23A H 0.5746 0.3763 0.7039 0.041 Uiso 1 calc . . 1 GR . .
H23B H 0.4836 0.3883 0.6733 0.041 Uiso 1 calc . . 1 GR . .
H23C H 0.5489 0.4757 0.6647 0.041 Uiso 1 calc . . 1 GR . .
C15 C 0.6008(3) 0.8205(3) 0.2607(2) 0.0264(11) Uani 1 d . . 1 . . .
H15 H 0.5893 0.8776 0.2875 0.032 Uiso 1 calc . . 1 R . .
O4 O 0.68427(17) 0.50917(18) 0.44835(16) 0.0249(7) Uani 1 d . . 1 . . .
C8 C 0.5582(2) 0.2154(3) 0.2097(2) 0.0172(9) Uani 1 d . . 1 . . .
C9 C 0.5922(2) 0.1170(3) 0.2210(3) 0.0224(10) Uani 1 d . . 1 . . .
H9 H 0.5919 0.0901 0.2665 0.027 Uiso 1 calc . . 1 R . .
C25 C 0.5752(3) 0.2201(3) 0.5242(3) 0.0256(11) Uani 1 d . . 1 . . .
H25A H 0.5675 0.1478 0.5210 0.031 Uiso 1 calc . . 1 R . .
H25B H 0.5374 0.2521 0.4908 0.031 Uiso 1 calc . . 1 R . .
C16 C 0.6762(3) 0.7745(3) 0.2694(2) 0.0292(11) Uani 1 d . . 1 . . .
H16 H 0.7154 0.7995 0.3014 0.035 Uiso 1 calc . . 1 R . .
C22 C 0.6968(3) 0.6164(3) 0.6515(2) 0.0282(11) Uani 1 d . . 1 . . .
H22A H 0.6924 0.5667 0.6882 0.042 Uiso 1 calc . . 1 GR . .
H22B H 0.6607 0.6722 0.6623 0.042 Uiso 1 calc . . 1 GR . .
H22C H 0.7537 0.6395 0.6483 0.042 Uiso 1 calc . . 1 GR . .
C20 C 0.6392(3) 0.5997(3) 0.4643(3) 0.0319(12) Uani 1 d . . 1 . . .
H20A H 0.5803 0.5846 0.4720 0.038 Uiso 1 calc . . 1 R . .
H20B H 0.6435 0.6468 0.4252 0.038 Uiso 1 calc . . 1 R . .
C5 C 0.1896(2) 0.4880(3) 0.1718(2) 0.0220(10) Uani 1 d . . 1 . . .
H5 H 0.2006 0.4650 0.2174 0.026 Uiso 1 calc . . 1 R . .
C1 C 0.2999(2) 0.5321(2) 0.0049(2) 0.0126(9) Uani 1 d . . 1 . . .
C27 C 0.7651(3) 0.2991(3) 0.7083(3) 0.0326(12) Uani 1 d . . 1 . . .
H27A H 0.7062 0.2996 0.7188 0.049 Uiso 1 calc . . 1 GR . .
H27B H 0.7962 0.3163 0.7502 0.049 Uiso 1 calc . . 1 GR . .
H27C H 0.7812 0.2331 0.6926 0.049 Uiso 1 calc . . 1 GR . .
C19 C 0.6599(3) 0.4671(3) 0.3824(3) 0.0353(12) Uani 1 d . . 1 . . .
H19A H 0.6937 0.4090 0.3725 0.053 Uiso 1 calc . . 1 GR . .
H19B H 0.6676 0.5161 0.3455 0.053 Uiso 1 calc . . 1 GR . .
H19C H 0.6020 0.4478 0.3844 0.053 Uiso 1 calc . . 1 GR . .
C21 C 0.6767(3) 0.6443(3) 0.5300(3) 0.0304(12) Uani 1 d . . 1 . . .
H21A H 0.7347 0.6624 0.5212 0.036 Uiso 1 calc . . 1 R . .
H21B H 0.6464 0.7049 0.5430 0.036 Uiso 1 calc . . 1 R . .
C17 C 0.6940(3) 0.6867(3) 0.2282(2) 0.0251(10) Uani 1 d . . 1 . . .
H17 H 0.7453 0.6543 0.2334 0.030 Uiso 1 calc . . 1 R . .
C30 C 0.8958(3) 0.3391(3) 0.4766(3) 0.0410(14) Uani 1 d . . 1 . . .
H30A H 0.9014 0.2770 0.5023 0.062 Uiso 1 calc . . 1 GR . .
H30B H 0.9503 0.3680 0.4692 0.062 Uiso 1 calc . . 1 GR . .
H30C H 0.8698 0.3263 0.4316 0.062 Uiso 1 calc . . 1 GR . .
O1 O 0.37462(15) 0.50229(18) 0.02633(15) 0.0164(6) Uani 1 d . . 1 . . .
O9 O 0.84531(17) 0.4074(2) 0.51639(17) 0.0252(7) Uani 1 d . . 1 . . .
C26 C 0.6851(3) 0.2017(3) 0.4419(3) 0.0416(15) Uani 1 d . . 1 . . .
H26A H 0.6489 0.2250 0.4046 0.062 Uiso 1 calc . . 1 GR . .
H26B H 0.6816 0.1296 0.4451 0.062 Uiso 1 calc . . 1 GR . .
H26C H 0.7418 0.2210 0.4317 0.062 Uiso 1 calc . . 1 GR . .
C28 C 0.8707(3) 0.3761(3) 0.6404(3) 0.0294(12) Uani 1 d . . 1 . . .
H28A H 0.8927 0.3097 0.6299 0.035 Uiso 1 calc . . 1 R . .
H28B H 0.8998 0.4021 0.6818 0.035 Uiso 1 calc . . 1 R . .
C29 C 0.8839(3) 0.4445(3) 0.5788(3) 0.0310(12) Uani 1 d . . 1 . . .
H29A H 0.8611 0.5104 0.5898 0.037 Uiso 1 calc . . 1 R . .
H29B H 0.9436 0.4523 0.5705 0.037 Uiso 1 calc . . 1 R . .
O3 O 0.52547(16) 0.58958(17) 0.08499(15) 0.0161(6) Uani 1 d . . 1 . . .

loop_
_atom_site_aniso_label
_atom_site_aniso_U_11
_atom_site_aniso_U_22
_atom_site_aniso_U_33
_atom_site_aniso_U_23
_atom_site_aniso_U_13
_atom_site_aniso_U_12
Hf1 0.01012(11) 0.01090(10) 0.01042(12) -0.00171(10) -0.00048(9) 0.00140(10)
P2 0.0149(5) 0.0214(5) 0.0177(6) 0.0042(5) -0.0012(5) 0.0033(4)
P1 0.0151(5) 0.0199(5) 0.0138(6) 0.0037(4) 0.0012(5) 0.0015(4)
P6 0.0312(6) 0.0192(5) 0.0179(7) -0.0041(5) 0.0026(6) 0.0081(5)
P3 0.0276(6) 0.0204(5) 0.0163(6) -0.0022(5) 0.0041(5) 0.0043(5)
P5 0.0188(5) 0.0225(5) 0.0175(7) -0.0028(5) -0.0012(5) 0.0062(4)
P4 0.0293(6) 0.0267(6) 0.0146(7) 0.0012(5) -0.0004(6) -0.0003(5)
Na8 0.0170(8) 0.0154(7) 0.0197(10) 0.0006(7) 0.0007(8) 0.0006(6)
O2 0.0204(14) 0.0119(12) 0.0118(16) 0.0001(11) -0.0001(13) 0.0008(11)
N3 0.0176(17) 0.0105(14) 0.0113(19) 0.0007(13) 0.0008(16) -0.0005(13)
O7 0.0275(16) 0.0220(14) 0.030(2) -0.0098(14) 0.0088(17) -0.0057(12)
N6 0.0113(15) 0.0127(15) 0.014(2) 0.0004(13) 0.0004(16) 0.0000(12)
O5 0.0278(16) 0.0185(13) 0.0242(19) -0.0026(13) -0.0037(15) 0.0009(12)
C2 0.0114(18) 0.0127(18) 0.017(2) -0.0002(16) -0.0007(18) -0.0006(15)
N10 0.0088(15) 0.0113(14) 0.0136(19) -0.0009(13) -0.0001(15) 0.0004(12)
O6 0.0225(15) 0.0185(13) 0.0228(19) -0.0034(13) 0.0031(15) -0.0012(12)
C13 0.0151(19) 0.0108(17) 0.011(2) 0.0004(16) 0.0036(18) -0.0002(15)
O8 0.0225(15) 0.0270(15) 0.0232(19) 0.0084(14) -0.0022(15) 0.0017(12)
C7 0.0091(18) 0.0149(18) 0.018(2) 0.0009(17) -0.0040(19) -0.0031(15)
C18 0.021(2) 0.022(2) 0.016(3) -0.0012(18) 0.000(2) 0.0016(17)
C14 0.028(2) 0.0132(18) 0.012(2) -0.0020(17) 0.005(2) -0.0029(17)
C10 0.019(2) 0.016(2) 0.041(3) 0.008(2) -0.003(2) 0.0055(17)
C11 0.020(2) 0.018(2) 0.025(3) -0.0053(18) 0.000(2) 0.0004(17)
C6 0.0164(19) 0.0221(19) 0.019(2) 0.0024(19) -0.0040(18) 0.0039(18)
C24 0.021(2) 0.022(2) 0.026(3) -0.0011(19) 0.001(2) -0.0069(17)
C12 0.019(2) 0.0160(18) 0.020(3) -0.0008(17) 0.003(2) -0.0031(16)
C3 0.0112(19) 0.025(2) 0.021(3) 0.0040(19) 0.002(2) 0.0049(16)
C4 0.019(2) 0.031(2) 0.023(3) 0.003(2) 0.009(2) 0.0030(18)
C23 0.026(2) 0.028(2) 0.029(3) -0.006(2) 0.007(2) 0.0040(19)
C15 0.038(3) 0.023(2) 0.018(3) -0.0068(19) -0.001(2) -0.009(2)
O4 0.0290(15) 0.0201(14) 0.0256(18) -0.0007(14) -0.0059(15) 0.0010(13)
C8 0.0120(19) 0.020(2) 0.020(3) 0.0033(18) -0.0033(19) -0.0036(16)
C9 0.018(2) 0.020(2) 0.030(3) 0.0149(19) -0.006(2) -0.0027(17)
C25 0.028(2) 0.018(2) 0.031(3) -0.0059(19) -0.004(2) -0.0060(18)
C16 0.035(3) 0.036(2) 0.016(3) -0.005(2) -0.008(2) -0.010(2)
C22 0.029(2) 0.033(2) 0.024(3) -0.006(2) -0.003(2) -0.002(2)
C20 0.045(3) 0.021(2) 0.029(3) 0.002(2) -0.009(3) 0.009(2)
C5 0.022(2) 0.028(2) 0.016(2) 0.0067(19) 0.004(2) 0.0042(18)
C1 0.0142(19) 0.0103(16) 0.013(2) 0.0001(15) -0.0019(19) 0.0003(14)
C27 0.034(3) 0.034(2) 0.029(3) 0.011(2) -0.002(3) -0.001(2)
C19 0.054(3) 0.032(2) 0.020(3) 0.000(2) -0.009(3) 0.006(2)
C21 0.044(3) 0.017(2) 0.030(3) 0.001(2) -0.006(3) 0.001(2)
C17 0.016(2) 0.044(3) 0.016(3) -0.001(2) -0.008(2) 0.0052(19)
C30 0.035(3) 0.046(3) 0.042(4) -0.007(3) 0.009(3) 0.012(2)
O1 0.0128(12) 0.0202(12) 0.0162(16) 0.0019(13) -0.0014(12) 0.0017(12)
O9 0.0192(15) 0.0308(15) 0.026(2) -0.0057(14) 0.0026(15) 0.0045(13)
C26 0.056(3) 0.025(2) 0.043(4) -0.012(2) 0.020(3) -0.005(2)
C28 0.019(2) 0.038(2) 0.031(3) 0.002(2) -0.007(2) 0.003(2)
C29 0.020(2) 0.035(3) 0.038(3) -0.007(2) 0.001(2) -0.002(2)
O3 0.0200(14) 0.0130(12) 0.0153(17) -0.0027(12) -0.0026(13) 0.0036(11)

loop_
_atom_type_symbol
_atom_type_description
_atom_type_scat_dispersion_real
_atom_type_scat_dispersion_imag
_atom_type_scat_source
C C 0.0033 0.0016 'International Tables Vol C Tables 4.2.6.8 and 6.1.1.4'
H H 0.0000 0.0000 'International Tables Vol C Tables 4.2.6.8 and 6.1.1.4'
Hf Hf -0.5830 6.1852 'International Tables Vol C Tables 4.2.6.8 and 6.1.1.4'
N N 0.0061 0.0033 'International Tables Vol C Tables 4.2.6.8 and 6.1.1.4'
Na Na 0.0362 0.0249 'International Tables Vol C Tables 4.2.6.8 and 6.1.1.4'
O O 0.0106 0.0060 'International Tables Vol C Tables 4.2.6.8 and 6.1.1.4'
P P 0.1023 0.0942 'International Tables Vol C Tables 4.2.6.8 and 6.1.1.4'

loop_
_geom_angle_atom_site_label_1
_geom_angle_atom_site_label_2
_geom_angle_atom_site_label_3
_geom_angle
_geom_angle_site_symmetry_1
_geom_angle_site_symmetry_3
_geom_angle_publ_flag
O2 Hf1 O2 180.00(15) . 3_665 ?
O1 Hf1 O2 90.88(10) 3_665 3_665 ?
O1 Hf1 O2 89.12(10) . 3_665 ?
O1 Hf1 O2 89.12(10) 3_665 . ?
O1 Hf1 O2 90.88(10) . . ?
O1 Hf1 O1 180.00(14) 3_665 . ?
O3 Hf1 O2 90.57(10) 3_665 . ?
O3 Hf1 O2 89.43(10) 3_665 3_665 ?
O3 Hf1 O2 90.57(10) . 3_665 ?
O3 Hf1 O2 89.43(10) . . ?
O3 Hf1 O1 89.68(10) 3_665 3_665 ?
O3 Hf1 O1 90.32(10) 3_665 . ?
O3 Hf1 O1 89.68(10) . . ?
O3 Hf1 O1 90.32(10) . 3_665 ?
O3 Hf1 O3 180.00(14) 3_665 . ?
C2 P2 P1 94.06(13) . . ?
C1 P1 P2 94.26(13) . . ?
C14 P6 P5 94.62(14) . . ?
C7 P3 P4 94.54(14) . . ?
C13 P5 P6 93.94(15) . . ?
C8 P4 P3 93.64(15) . . ?
O7 Na8 O5 152.59(12) . . ?
O7 Na8 O6 70.81(9) . . ?
O7 Na8 O8 104.93(11) . . ?
O7 Na8 O4 102.36(12) . . ?
O7 Na8 O9 100.81(10) . . ?
O5 Na8 O8 93.08(12) . . ?
O5 Na8 O4 70.22(11) . . ?
O5 Na8 O9 104.29(10) . . ?
O6 Na8 O5 87.00(10) . . ?
O6 Na8 O8 96.46(11) . . ?
O6 Na8 O4 111.19(12) . . ?
O6 Na8 O9 164.35(12) . . ?
O8 Na8 O9 72.47(11) . . ?
O4 Na8 O8 146.20(11) . . ?
O4 Na8 O9 83.19(11) . . ?
C7 O2 Hf1 142.9(2) . . ?
C13 N3 C18 121.8(3) . . ?
C13 N3 C14 117.3(3) . . ?
C18 N3 C14 120.9(4) . . ?
C25 O7 Na8 113.6(2) . . ?
C25 O7 C26 111.4(4) . . ?
C26 O7 Na8 125.6(2) . . ?
C6 N6 C2 121.0(3) . . ?
C6 N6 C1 122.3(3) . . ?
C1 N6 C2 116.7(3) . . ?
C22 O5 Na8 125.0(3) . . ?
C22 O5 C21 111.7(3) . . ?
C21 O5 Na8 113.9(2) . . ?
N6 C2 P2 117.3(3) . . ?
N6 C2 C3 116.9(4) . . ?
C3 C2 P2 125.8(3) . . ?
C7 N10 C12 121.8(3) . . ?
C7 N10 C8 116.8(3) . . ?
C12 N10 C8 121.4(3) . . ?
C24 O6 Na8 110.3(2) . . ?
C23 O6 Na8 121.1(2) . . ?
C23 O6 C24 112.0(3) . . ?
N3 C13 P5 117.7(3) . . ?
O3 C13 P5 127.1(3) . . ?
O3 C13 N3 115.2(3) . . ?
C27 O8 Na8 127.6(3) . . ?
C27 O8 C28 110.9(3) . . ?
C28 O8 Na8 112.1(3) . . ?
O2 C7 P3 127.0(3) . . ?
O2 C7 N10 115.8(3) . . ?
N10 C7 P3 117.1(3) . . ?
C17 C18 N3 120.2(4) . . ?
N3 C14 P6 116.4(3) . . ?
C15 C14 P6 126.9(3) . . ?
C15 C14 N3 116.6(4) . . ?
C9 C10 C11 119.1(4) . . ?
C12 C11 C10 120.5(4) . . ?
C5 C6 N6 120.9(4) . . ?
O6 C24 C25 108.2(3) . . ?
C11 C12 N10 120.3(4) . . ?
C4 C3 C2 122.0(4) . . ?
C3 C4 C5 119.2(4) . . ?
C16 C15 C14 123.0(4) . . ?
C20 O4 Na8 111.8(3) . . ?
C19 O4 Na8 120.7(2) . . ?
C19 O4 C20 112.2(3) . . ?
N10 C8 P4 117.9(3) . . ?
N10 C8 C9 116.8(4) . . ?
C9 C8 P4 125.3(3) . . ?
C10 C9 C8 121.8(4) . . ?
O7 C25 C24 108.6(4) . . ?
C15 C16 C17 118.5(5) . . ?
O4 C20 C21 107.8(4) . . ?
C6 C5 C4 120.2(4) . . ?
N6 C1 P1 117.6(3) . . ?
O1 C1 P1 127.3(3) . . ?
O1 C1 N6 115.1(3) . . ?
O5 C21 C20 109.5(3) . . ?
C18 C17 C16 120.8(4) . . ?
C1 O1 Hf1 143.8(2) . . ?
C30 O9 Na8 132.6(3) . . ?
C29 O9 Na8 101.5(2) . . ?
C29 O9 C30 114.4(3) . . ?
O8 C28 C29 108.2(4) . . ?
O9 C29 C28 112.0(4) . . ?
C13 O3 Hf1 146.9(3) . . ?

loop_
_geom_bond_atom_site_label_1
_geom_bond_atom_site_label_2
_geom_bond_distance
_geom_bond_site_symmetry_2
_geom_bond_publ_flag
Hf1 O2 2.061(2) 3_665 ?
Hf1 O2 2.061(2) . ?
Hf1 O1 2.061(2) 3_665 ?
Hf1 O1 2.061(2) . ?
Hf1 O3 2.037(3) . ?
Hf1 O3 2.037(3) 3_665 ?
P2 P1 2.1274(14) . ?
P2 C2 1.736(4) . ?
P1 C1 1.731(4) . ?
P6 P5 2.1280(16) . ?
P6 C14 1.733(4) . ?
P3 P4 2.1247(16) . ?
P3 C7 1.735(4) . ?
P5 C13 1.738(4) . ?
P4 C8 1.735(4) . ?
Na8 O7 2.362(3) . ?
Na8 O5 2.378(3) . ?
Na8 O6 2.374(3) . ?
Na8 O8 2.393(4) . ?
Na8 O4 2.385(3) . ?
Na8 O9 2.393(3) . ?
O2 C7 1.309(5) . ?
N3 C13 1.380(5) . ?
N3 C18 1.402(5) . ?
N3 C14 1.415(4) . ?
O7 C25 1.421(4) . ?
O7 C26 1.429(5) . ?
N6 C2 1.403(5) . ?
N6 C6 1.382(5) . ?
N6 C1 1.392(4) . ?
O5 C22 1.414(5) . ?
O5 C21 1.416(5) . ?
C2 C3 1.414(5) . ?
N10 C7 1.392(4) . ?
N10 C12 1.393(5) . ?
N10 C8 1.393(5) . ?
O6 C24 1.429(4) . ?
O6 C23 1.429(5) . ?
C13 O3 1.315(4) . ?
O8 C27 1.421(5) . ?
O8 C28 1.435(5) . ?
C18 C17 1.344(6) . ?
C14 C15 1.403(6) . ?
C10 C11 1.429(6) . ?
C10 C9 1.348(6) . ?
C11 C12 1.342(5) . ?
C6 C5 1.343(5) . ?
C24 C25 1.494(6) . ?
C3 C4 1.351(6) . ?
C4 C5 1.420(6) . ?
C15 C16 1.358(6) . ?
O4 C20 1.433(4) . ?
O4 C19 1.418(6) . ?
C8 C9 1.431(5) . ?
C16 C17 1.430(6) . ?
C20 C21 1.498(7) . ?
C1 O1 1.319(5) . ?
C30 O9 1.427(4) . ?
O9 C29 1.416(6) . ?
C28 C29 1.491(6) . ?

loop_
_geom_torsion_atom_site_label_1
_geom_torsion_atom_site_label_2
_geom_torsion_atom_site_label_3
_geom_torsion_atom_site_label_4
_geom_torsion
_geom_torsion_site_symmetry_1
_geom_torsion_site_symmetry_2
_geom_torsion_site_symmetry_3
_geom_torsion_site_symmetry_4
_geom_torsion_publ_flag
Hf1 O2 C7 P3 17.5(6) . . . . ?
Hf1 O2 C7 N10 -164.5(3) . . . . ?
P2 P1 C1 N6 -1.7(3) . . . . ?
P2 P1 C1 O1 178.9(3) . . . . ?
P2 C2 C3 C4 -180.0(3) . . . . ?
P1 P2 C2 N6 -0.5(3) . . . . ?
P1 P2 C2 C3 178.9(3) . . . . ?
P1 C1 O1 Hf1 11.2(6) . . . . ?
P6 P5 C13 N3 1.7(3) . . . . ?
P6 P5 C13 O3 -176.3(3) . . . . ?
P6 C14 C15 C16 -179.9(3) . . . . ?
P3 P4 C8 N10 0.7(3) . . . . ?
P3 P4 C8 C9 -177.2(3) . . . . ?
P5 P6 C14 N3 0.3(3) . . . . ?
P5 P6 C14 C15 179.1(3) . . . . ?
P5 C13 O3 Hf1 8.0(6) . . . . ?
P4 P3 C7 O2 177.3(3) . . . . ?
P4 P3 C7 N10 -0.7(3) . . . . ?
P4 C8 C9 C10 179.3(3) . . . . ?
Na8 O7 C25 C24 -39.4(4) . . . . ?
Na8 O5 C21 C20 39.5(4) . . . . ?
Na8 O6 C24 C25 -49.8(4) . . . . ?
Na8 O8 C28 C29 25.4(4) . . . . ?
Na8 O4 C20 C21 47.7(4) . . . . ?
Na8 O9 C29 C28 61.9(3) . . . . ?
O2 Hf1 O2 C7 -70(36) 3_665 . . . ?
O2 Hf1 O1 C1 -155.6(4) . . . . ?
O2 Hf1 O1 C1 24.4(4) 3_665 . . . ?
O2 Hf1 O3 C13 -130.2(4) . . . . ?
O2 Hf1 O3 C13 49.8(4) 3_665 . . . ?
N3 C13 O3 Hf1 -170.0(3) . . . . ?
N3 C18 C17 C16 1.1(6) . . . . ?
N3 C14 C15 C16 -1.1(6) . . . . ?
O7 Na8 O5 C22 127.1(3) . . . . ?
O7 Na8 O5 C21 -89.4(4) . . . . ?
O7 Na8 O6 C24 21.6(3) . . . . ?
O7 Na8 O6 C23 155.2(3) . . . . ?
O7 Na8 O8 C27 -42.5(3) . . . . ?
O7 Na8 O8 C28 100.4(3) . . . . ?
O7 Na8 O4 C20 131.9(3) . . . . ?
O7 Na8 O4 C19 -3.4(3) . . . . ?
O7 Na8 O9 C30 4.5(4) . . . . ?
O7 Na8 O9 C29 -134.9(2) . . . . ?
N6 C2 C3 C4 -0.5(5) . . . . ?
N6 C6 C5 C4 -0.3(6) . . . . ?
N6 C1 O1 Hf1 -168.2(3) . . . . ?
O5 Na8 O7 C25 -27.3(5) . . . . ?
O5 Na8 O7 C26 116.1(4) . . . . ?
O5 Na8 O6 C24 -174.7(3) . . . . ?
O5 Na8 O6 C23 -41.2(3) . . . . ?
O5 Na8 O8 C27 116.6(3) . . . . ?
O5 Na8 O8 C28 -100.4(3) . . . . ?
O5 Na8 O4 C20 -20.6(3) . . . . ?
O5 Na8 O4 C19 -155.9(3) . . . . ?
O5 Na8 O9 C30 -164.3(4) . . . . ?
O5 Na8 O9 C29 56.2(3) . . . . ?
C2 P2 P1 C1 1.13(17) . . . . ?
C2 N6 C6 C5 -0.1(5) . . . . ?
C2 N6 C1 P1 1.7(4) . . . . ?
C2 N6 C1 O1 -178.9(3) . . . . ?
C2 C3 C4 C5 0.1(6) . . . . ?
N10 C8 C9 C10 1.4(6) . . . . ?
O6 Na8 O7 C25 10.4(3) . . . . ?
O6 Na8 O7 C26 153.7(4) . . . . ?
O6 Na8 O5 C22 91.8(3) . . . . ?
O6 Na8 O5 C21 -124.7(3) . . . . ?
O6 Na8 O8 C27 29.3(3) . . . . ?
O6 Na8 O8 C28 172.2(2) . . . . ?
O6 Na8 O4 C20 57.9(3) . . . . ?
O6 Na8 O4 C19 -77.4(3) . . . . ?
O6 Na8 O9 C30 60.6(7) . . . . ?
O6 Na8 O9 C29 -78.9(5) . . . . ?
O6 C24 C25 O7 59.6(4) . . . . ?
C13 N3 C18 C17 178.1(4) . . . . ?
C13 N3 C14 P6 0.8(4) . . . . ?
C13 N3 C14 C15 -178.1(3) . . . . ?
O8 Na8 O7 C25 102.1(3) . . . . ?
O8 Na8 O7 C26 -114.5(4) . . . . ?
O8 Na8 O5 C22 -4.5(3) . . . . ?
O8 Na8 O5 C21 139.0(3) . . . . ?
O8 Na8 O6 C24 -82.0(3) . . . . ?
O8 Na8 O6 C23 51.6(3) . . . . ?
O8 Na8 O4 C20 -84.8(3) . . . . ?
O8 Na8 O4 C19 139.9(3) . . . . ?
O8 Na8 O9 C30 106.9(4) . . . . ?
O8 Na8 O9 C29 -32.5(2) . . . . ?
O8 C28 C29 O9 -62.1(5) . . . . ?
C7 P3 P4 C8 0.02(18) . . . . ?
C7 N10 C12 C11 -177.2(3) . . . . ?
C7 N10 C8 P4 -1.3(4) . . . . ?
C7 N10 C8 C9 176.8(3) . . . . ?
C18 N3 C13 P5 178.0(3) . . . . ?
C18 N3 C13 O3 -3.8(5) . . . . ?
C18 N3 C14 P6 -178.9(3) . . . . ?
C18 N3 C14 C15 2.1(5) . . . . ?
C14 P6 P5 C13 -0.97(18) . . . . ?
C14 N3 C13 P5 -1.8(4) . . . . ?
C14 N3 C13 O3 176.4(3) . . . . ?
C14 N3 C18 C17 -2.2(5) . . . . ?
C14 C15 C16 C17 0.1(7) . . . . ?
C10 C11 C12 N10 -0.4(6) . . . . ?
C11 C10 C9 C8 1.0(6) . . . . ?
C6 N6 C2 P2 -180.0(3) . . . . ?
C6 N6 C2 C3 0.6(5) . . . . ?
C6 N6 C1 P1 -178.9(3) . . . . ?
C6 N6 C1 O1 0.6(5) . . . . ?
C12 N10 C7 P3 -178.6(3) . . . . ?
C12 N10 C7 O2 3.2(5) . . . . ?
C12 N10 C8 P4 178.6(3) . . . . ?
C12 N10 C8 C9 -3.3(5) . . . . ?
C3 C4 C5 C6 0.4(6) . . . . ?
C23 O6 C24 C25 172.3(4) . . . . ?
C15 C16 C17 C18 0.0(6) . . . . ?
O4 Na8 O7 C25 -98.0(3) . . . . ?
O4 Na8 O7 C26 45.3(4) . . . . ?
O4 Na8 O5 C22 -154.4(3) . . . . ?
O4 Na8 O5 C21 -10.9(3) . . . . ?
O4 Na8 O6 C24 117.8(3) . . . . ?
O4 Na8 O6 C23 -108.6(3) . . . . ?
O4 Na8 O8 C27 174.7(3) . . . . ?
O4 Na8 O8 C28 -42.4(3) . . . . ?
O4 Na8 O9 C30 -96.8(4) . . . . ?
O4 Na8 O9 C29 123.7(2) . . . . ?
O4 C20 C21 O5 -57.8(5) . . . . ?
C8 N10 C7 P3 1.4(4) . . . . ?
C8 N10 C7 O2 -176.9(3) . . . . ?
C8 N10 C12 C11 2.8(6) . . . . ?
C9 C10 C11 C12 -1.5(6) . . . . ?
C22 O5 C21 C20 -172.1(3) . . . . ?
C1 N6 C2 P2 -0.5(4) . . . . ?
C1 N6 C2 C3 180.0(3) . . . . ?
C1 N6 C6 C5 -179.5(3) . . . . ?
C27 O8 C28 C29 174.7(4) . . . . ?
C19 O4 C20 C21 -173.1(3) . . . . ?
C30 O9 C29 C28 -86.5(4) . . . . ?
O1 Hf1 O2 C7 110.0(4) 3_665 . . . ?
O1 Hf1 O2 C7 -70.0(4) . . . . ?
O1 Hf1 O1 C1 -36(18) 3_665 . . . ?
O1 Hf1 O3 C13 140.7(4) 3_665 . . . ?
O1 Hf1 O3 C13 -39.3(4) . . . . ?
O9 Na8 O7 C25 176.7(3) . . . . ?
O9 Na8 O7 C26 -40.0(4) . . . . ?
O9 Na8 O5 C22 -77.2(3) . . . . ?
O9 Na8 O5 C21 66.3(3) . . . . ?
O9 Na8 O6 C24 -38.0(6) . . . . ?
O9 Na8 O6 C23 95.6(5) . . . . ?
O9 Na8 O8 C27 -139.3(3) . . . . ?
O9 Na8 O8 C28 3.6(2) . . . . ?
O9 Na8 O4 C20 -128.5(3) . . . . ?
O9 Na8 O4 C19 96.2(3) . . . . ?
C26 O7 C25 C24 172.0(3) . . . . ?
O3 Hf1 O2 C7 -160.3(4) 3_665 . . . ?
O3 Hf1 O2 C7 19.7(4) . . . . ?
O3 Hf1 O1 C1 115.0(4) . . . . ?
O3 Hf1 O1 C1 -65.0(4) 3_665 . . . ?
O3 Hf1 O3 C13 -35(19) 3_665 . . . ?
